data_7027097
loop_
_publ_author_name
'Li, Peiyi'
'Scowen, Ian J.'
'Davies, John E.'
'Halcrow, Malcolm A.'

_publ_section_title
;
 Co-ordination chemistry of bis(ferrocenylcarbaldimine) Schiff bases
;
_journal_issue 22
_journal_name_full 'Journal of the Chemical Society, Dalton Transactions'
_journal_page_first 3791
_journal_paper_doi 10.1039/a806657d
_journal_year 1998
_chemical_formula_moiety '[C58 H52 Cu Fe4 N4] [F6 P] 1.7[C H2 Cl2]'
_chemical_formula_sum 'C59.7 H55.4 Cl3.4 Cu F6 Fe4 N4 P'
_chemical_formula_weight 1381.32
_chemical_name_systematic
; 
Bis-[1,2-Bis-[ferrocen-1-ylcarbaldimino]-4-methylbenzene]copper(I) 
hexafluorophosphate dichloromethane solvate
;
_space_group_IT_number 14
_symmetry_cell_setting monoclinic
_symmetry_space_group_name_Hall '-P 2ybc'
_symmetry_space_group_name_H-M 'P 1 21/c 1'
_atom_sites_solution_hydrogens geom
_atom_sites_solution_primary direct
_atom_sites_solution_secondary difmap
_audit_creation_method SHELXL-97
_cell_angle_alpha 90.00
_cell_angle_beta 95.67(4)
_cell_angle_gamma 90.00
_cell_formula_units_Z 4
_cell_length_a 17.091(5)
_cell_length_b 20.019(5)
_cell_length_c 17.797(5)
_cell_measurement_reflns_used 491
_cell_measurement_temperature 180(2)
_cell_volume 6059(3)
_computing_cell_refinement 'Rigaku control software'
_computing_data_collection 'Rigaku control software'
_computing_data_reduction 'TEXSAN (Molecular Structure Corporation, 1995)'
_computing_molecular_graphics 'Siemens SHELXTL (Sheldrick, 1987)'
_computing_publication_material 'Siemens SHELXTL (Sheldrick, 1987)'
_computing_structure_refinement 'SHELXL-97 (Sheldrick, 1997)'
_computing_structure_solution 'SHELXS-97 (Sheldrick, 1990)'
_diffrn_ambient_temperature 180(2)
_diffrn_detector_area_resol_mean 'Low resolution (950x950 pixels)'
_diffrn_measured_fraction_theta_full 0.935
_diffrn_measured_fraction_theta_max 0.935
_diffrn_measurement_device_type 'Rigaku RAXIS IIc'
_diffrn_measurement_method 'Image plate'
_diffrn_radiation_monochromator graphite
_diffrn_radiation_source 'rotating anode'
_diffrn_radiation_type MoK\a
_diffrn_radiation_wavelength 0.71069
_diffrn_reflns_av_R_equivalents 0.1118
_diffrn_reflns_av_sigmaI/netI 0.2205
_diffrn_reflns_limit_h_max 18
_diffrn_reflns_limit_h_min 0
_diffrn_reflns_limit_k_max 21
_diffrn_reflns_limit_k_min 0
_diffrn_reflns_limit_l_max 19
_diffrn_reflns_limit_l_min -19
_diffrn_reflns_number 12736
_diffrn_reflns_theta_full 22.50
_diffrn_reflns_theta_max 22.50
_diffrn_reflns_theta_min 3.51
_diffrn_standards_number None
_exptl_absorpt_coefficient_mu 1.518
_exptl_absorpt_correction_type none
_exptl_crystal_colour Red
_exptl_crystal_density_diffrn 1.510
_exptl_crystal_density_method 'not measured'
_exptl_crystal_description Block
_exptl_crystal_F_000 2789
_exptl_crystal_size_max 0.20
_exptl_crystal_size_mid 0.18
_exptl_crystal_size_min 0.15
_refine_diff_density_max 0.758
_refine_diff_density_min -0.440
_refine_diff_density_rms 0.107
_refine_ls_extinction_method none
_refine_ls_goodness_of_fit_ref 0.945
_refine_ls_hydrogen_treatment constr
_refine_ls_matrix_type full
_refine_ls_number_parameters 754
_refine_ls_number_reflns 7409
_refine_ls_number_restraints 18
_refine_ls_restrained_S_all 0.947
_refine_ls_R_factor_all 0.1492
_refine_ls_R_factor_gt 0.0754
_refine_ls_shift/su_max 0.065
_refine_ls_shift/su_mean 0.002
_refine_ls_structure_factor_coef Fsqd
_refine_ls_weighting_details 'calc w=1/[\s^2^(Fo^2^)+(0.0078P)^2^+0.0000P] where P=(Fo^2^+2Fc^2^)/3'
_refine_ls_weighting_scheme calc
_refine_ls_wR_factor_gt 0.1388
_refine_ls_wR_factor_ref 0.1671
_reflns_number_gt 3663
_reflns_number_total 7409
_reflns_threshold_expression >2sigma(I)
_cod_data_source_file 806657Dsup1.cif
_cod_data_source_block mh9807/PL6
_cod_depositor_comments
;
The following automatic conversions were performed:

'_symmetry_cell_setting' value 'Monoclinic' changed to 'monoclinic'
according to /home/saulius/struct/CIF-dictionaries/cif_core.dic
dictionary named 'cif_core.dic' version 2.4.2 from
2011-04-26.

'_exptl_absorpt_correction_type' value 'None' changed to
'none' according to
/home/saulius/struct/CIF-dictionaries/cif_core.dic dictionary named
'cif_core.dic' version 2.4.2 from 2011-04-26.

Automatic conversion script
Id: cif_fix_values 1891 2012-01-12 08:04:46Z andrius 
;
_cod_original_sg_symbol_H-M P2(1)/c
_cod_database_code 7027097

loop_
_symmetry_equiv_pos_as_xyz
'x, y, z'
'-x, y+1/2, -z+1/2'
'-x, -y, -z'
'x, -y-1/2, z-1/2'

loop_
_atom_site_label
_atom_site_type_symbol
_atom_site_fract_x
_atom_site_fract_y
_atom_site_fract_z
_atom_site_U_iso_or_equiv
_atom_site_adp_type
_atom_site_occupancy
_atom_site_symmetry_multiplicity
_atom_site_calc_flag
_atom_site_refinement_flags
Cu1 Cu 0.31897(7) -0.60296(7) 1.26320(7) 0.0352(4) Uani 1 1 d .
Fe1 Fe 0.55519(9) -0.63189(8) 1.14349(9) 0.0408(5) Uani 1 1 d .
Fe2 Fe 0.06488(9) -0.58677(9) 1.38990(9) 0.0463(5) Uani 1 1 d .
Fe3 Fe 0.33694(9) -0.81215(8) 1.37737(9) 0.0461(5) Uani 1 1 d .
Fe4 Fe 0.25460(10) -0.36798(9) 1.18219(10) 0.0541(5) Uani 1 1 d .
N1A N 0.4327(4) -0.5732(4) 1.2986(4) 0.029(2) Uani 1 1 d .
N2A N 0.3006(5) -0.5739(4) 1.3705(5) 0.035(2) Uani 1 1 d .
C1A C 0.4409(6) -0.5747(5) 1.3791(6) 0.032(3) Uani 1 1 d .
C2A C 0.3732(6) -0.5758(5) 1.4168(5) 0.029(2) Uani 1 1 d .
C3A C 0.3783(7) -0.5846(5) 1.4934(6) 0.044(3) Uani 1 1 d .
H3A H 0.3314 -0.5864 1.5178 0.052 Uiso 1 1 calc R
C4A C 0.4500(7) -0.5910(5) 1.5366(6) 0.044(3) Uani 1 1 d .
C5A C 0.5182(6) -0.5880(5) 1.4997(6) 0.041(3) Uani 1 1 d .
C6A C 0.5131(7) -0.5819(5) 1.4219(6) 0.046(3) Uani 1 1 d .
H6A H 0.5599 -0.5825 1.3972 0.056 Uiso 1 1 calc R
C7A C 0.4536(11) -0.6039(10) 1.6196(10) 0.032(5) Uiso 0.50 1 d P
H7A1 H 0.4116 -0.5790 1.6409 0.048 Uiso 0.50 1 calc PR
H7A2 H 0.5048 -0.5893 1.6439 0.048 Uiso 0.50 1 calc PR
H7A3 H 0.4469 -0.6518 1.6284 0.048 Uiso 0.50 1 calc PR
C8A C 0.5950(14) -0.5987(13) 1.5492(13) 0.065(7) Uiso 0.50 1 d P
H8A1 H 0.6269 -0.6320 1.5257 0.097 Uiso 0.50 1 calc PR
H8A2 H 0.5836 -0.6145 1.5991 0.097 Uiso 0.50 1 calc PR
H8A3 H 0.6239 -0.5564 1.5546 0.097 Uiso 0.50 1 calc PR
C10 C 0.4902(5) -0.5501(5) 1.2621(6) 0.031(2) Uani 1 1 d .
H10 H 0.5324 -0.5284 1.2910 0.037 Uiso 1 1 calc R
C11 C 0.4945(6) -0.5548(5) 1.1838(6) 0.032(3) Uani 1 1 d .
C12 C 0.4461(6) -0.5912(6) 1.1291(5) 0.044(3) Uani 1 1 d .
H12 H 0.3985 -0.6134 1.1371 0.053 Uiso 1 1 calc R
C13 C 0.4810(7) -0.5889(6) 1.0608(6) 0.048(3) Uani 1 1 d .
H13 H 0.4611 -0.6087 1.0143 0.058 Uiso 1 1 calc R
C14 C 0.5520(7) -0.5511(6) 1.0744(7) 0.056(3) Uani 1 1 d .
H14 H 0.5878 -0.5416 1.0383 0.067 Uiso 1 1 calc R
C15 C 0.5596(6) -0.5307(5) 1.1501(6) 0.044(3) Uani 1 1 d .
H15 H 0.6016 -0.5050 1.1743 0.053 Uiso 1 1 calc R
C20 C 0.2403(6) -0.5446(5) 1.3974(6) 0.040(3) Uani 1 1 d .
H20 H 0.2489 -0.5239 1.4456 0.048 Uiso 1 1 calc R
C21 C 0.1615(6) -0.5417(6) 1.3585(6) 0.048(3) Uani 1 1 d .
C22 C 0.1283(7) -0.5855(8) 1.2989(6) 0.066(4) Uani 1 1 d .
H22 H 0.1538 -0.6223 1.2782 0.079 Uiso 1 1 calc R
C23 C 0.0499(7) -0.5629(9) 1.2771(7) 0.079(5) Uani 1 1 d .
H23 H 0.0142 -0.5825 1.2390 0.095 Uiso 1 1 calc R
C24 C 0.0340(7) -0.5068(7) 1.3212(8) 0.067(4) Uani 1 1 d .
H24 H -0.0138 -0.4823 1.3177 0.081 Uiso 1 1 calc R
C25 C 0.1012(7) -0.4932(6) 1.3714(7) 0.057(3) Uani 1 1 d .
H25 H 0.1061 -0.4581 1.4076 0.068 Uiso 1 1 calc R
N1B N 0.2817(5) -0.6900(4) 1.2133(4) 0.033(2) Uani 1 1 d .
N2B N 0.2585(5) -0.5637(4) 1.1688(5) 0.036(2) Uani 1 1 d .
C1B C 0.2190(6) -0.6763(6) 1.1576(6) 0.043(3) Uani 1 1 d .
C2B C 0.2062(6) -0.6111(6) 1.1343(5) 0.039(3) Uani 1 1 d .
C3B C 0.1441(7) -0.5946(7) 1.0824(7) 0.065(4) Uani 1 1 d .
H3B H 0.1370 -0.5494 1.0667 0.078 Uiso 1 1 calc R
C4B C 0.0926(9) -0.6421(9) 1.0532(8) 0.091(5) Uani 1 1 d .
C5B C 0.1004(10) -0.7086(9) 1.0770(10) 0.108(6) Uani 1 1 d .
H5B H 0.0640 -0.7418 1.0578 0.129 Uiso 1 1 calc R
C6B C 0.1635(7) -0.7247(7) 1.1302(8) 0.080(5) Uani 1 1 d .
H6B H 0.1691 -0.7692 1.1482 0.096 Uiso 1 1 calc R
C7B C 0.0240(10) -0.6267(10) 0.9934(10) 0.149(9) Uani 1 1 d .
H7B1 H 0.0367 -0.6427 0.9441 0.223 Uiso 1 1 calc R
H7B2 H 0.0150 -0.5784 0.9911 0.223 Uiso 1 1 calc R
H7B3 H -0.0236 -0.6492 1.0070 0.223 Uiso 1 1 calc R
C30 C 0.3067(6) -0.7513(6) 1.2222(6) 0.040(3) Uani 1 1 d .
H30 H 0.2830 -0.7834 1.1878 0.048 Uiso 1 1 calc R
C31 C 0.3667(6) -0.7761(5) 1.2788(6) 0.037(3) Uani 1 1 d .
C32 C 0.4075(7) -0.7395(6) 1.3413(6) 0.043(3) Uani 1 1 d .
H32 H 0.4036 -0.6929 1.3503 0.052 Uiso 1 1 calc R
C33 C 0.4542(6) -0.7855(6) 1.3863(7) 0.049(3) Uani 1 1 d .
H33 H 0.4875 -0.7756 1.4309 0.059 Uiso 1 1 calc R
C34 C 0.4417(6) -0.8504(5) 1.3515(7) 0.043(3) Uani 1 1 d .
H34 H 0.4651 -0.8908 1.3705 0.051 Uiso 1 1 calc R
C35 C 0.3899(7) -0.8447(6) 1.2858(6) 0.045(3) Uani 1 1 d .
H35 H 0.3733 -0.8799 1.2522 0.054 Uiso 1 1 calc R
C40 C 0.2715(6) -0.5117(6) 1.1307(7) 0.050(3) Uani 1 1 d .
H40 H 0.2519 -0.5115 1.0788 0.060 Uiso 1 1 calc R
C41 C 0.3129(7) -0.4537(6) 1.1591(8) 0.057(3) Uani 1 1 d .
C42 C 0.3294(7) -0.4345(6) 1.2365(9) 0.069(4) Uani 1 1 d .
H42 H 0.3189 -0.4622 1.2777 0.083 Uiso 1 1 calc R
C43 C 0.3633(8) -0.3693(7) 1.2456(9) 0.078(5) Uani 1 1 d .
H43 H 0.3790 -0.3466 1.2915 0.094 Uiso 1 1 calc R
C44 C 0.3684(7) -0.3461(8) 1.1701(10) 0.080(5) Uani 1 1 d .
H44 H 0.3882 -0.3037 1.1571 0.096 Uiso 1 1 calc R
C45 C 0.3393(7) -0.3956(7) 1.1177(9) 0.070(4) Uani 1 1 d .
H45 H 0.3372 -0.3919 1.0643 0.084 Uiso 1 1 calc R
C51 C 0.5913(9) -0.6913(7) 1.2322(8) 0.068(4) Uani 1 1 d .
H51 H 0.5826 -0.6830 1.2832 0.081 Uiso 1 1 calc R
C52 C 0.5399(8) -0.7269(6) 1.1829(9) 0.069(4) Uani 1 1 d .
H52 H 0.4916 -0.7468 1.1929 0.083 Uiso 1 1 calc R
C53 C 0.5753(9) -0.7275(6) 1.1131(7) 0.067(4) Uani 1 1 d .
H53 H 0.5543 -0.7483 1.0675 0.080 Uiso 1 1 calc R
C54 C 0.6474(8) -0.6916(7) 1.1242(10) 0.080(5) Uani 1 1 d .
H54 H 0.6833 -0.6839 1.0876 0.096 Uiso 1 1 calc R
C55 C 0.6554(9) -0.6693(7) 1.2007(10) 0.076(4) Uani 1 1 d .
H55 H 0.6976 -0.6438 1.2249 0.091 Uiso 1 1 calc R
C61 C 0.0621(8) -0.6829(7) 1.4294(8) 0.069(4) Uani 1 1 d .
H61 H 0.0868 -0.7205 1.4093 0.083 Uiso 1 1 calc R
C63 C -0.0281(7) -0.6013(7) 1.4507(7) 0.058(4) Uani 1 1 d .
H63 H -0.0742 -0.5746 1.4477 0.070 Uiso 1 1 calc R
C62 C -0.0179(8) -0.6585(7) 1.4060(8) 0.072(4) Uani 1 1 d .
H62 H -0.0549 -0.6773 1.3686 0.086 Uiso 1 1 calc R
C64 C 0.0392(7) -0.5899(6) 1.4995(6) 0.050(3) Uani 1 1 d .
H64 H 0.0466 -0.5545 1.5350 0.060 Uiso 1 1 calc R
C65 C 0.0953(7) -0.6404(7) 1.4870(7) 0.059(4) Uani 1 1 d .
H65 H 0.1463 -0.6446 1.5131 0.070 Uiso 1 1 calc R
C71 C 0.2584(10) -0.7646(9) 1.4358(11) 0.095(6) Uani 1 1 d .
H71 H 0.2549 -0.7178 1.4433 0.113 Uiso 1 1 calc R
C72 C 0.3047(10) -0.8101(11) 1.4850(10) 0.091(5) Uani 1 1 d .
H72 H 0.3380 -0.7989 1.5292 0.109 Uiso 1 1 calc R
C73 C 0.2908(8) -0.8735(11) 1.4547(9) 0.088(6) Uani 1 1 d .
H73 H 0.3124 -0.9138 1.4759 0.105 Uiso 1 1 calc R
C74 C 0.2393(10) -0.8689(9) 1.3871(11) 0.094(5) Uani 1 1 d .
H74 H 0.2211 -0.9048 1.3551 0.113 Uiso 1 1 calc R
C75 C 0.2201(8) -0.7993(11) 1.3765(10) 0.092(6) Uani 1 1 d .
H75 H 0.1870 -0.7807 1.3358 0.110 Uiso 1 1 calc R
C81 C 0.1372(8) -0.3835(8) 1.1485(13) 0.094(6) Uani 1 1 d .
H81 H 0.1144 -0.4210 1.1220 0.112 Uiso 1 1 calc R
C82 C 0.1524(11) -0.3753(11) 1.2301(12) 0.104(6) Uani 1 1 d .
H82 H 0.1412 -0.4071 1.2671 0.125 Uiso 1 1 calc R
C83 C 0.1874(12) -0.3104(13) 1.2447(10) 0.115(8) Uani 1 1 d .
H83 H 0.2033 -0.2924 1.2931 0.138 Uiso 1 1 calc R
C84 C 0.1936(8) -0.2798(8) 1.1784(15) 0.100(6) Uani 1 1 d .
H84 H 0.2143 -0.2364 1.1719 0.120 Uiso 1 1 calc R
C85 C 0.1631(8) -0.3251(10) 1.1181(10) 0.093(5) Uani 1 1 d .
H85 H 0.1613 -0.3156 1.0656 0.111 Uiso 1 1 calc R
P1 P 0.23423(18) -0.50720(19) 1.66083(17) 0.0551(10) Uani 1 1 d .
F1 F 0.1517(4) -0.5338(5) 1.6827(5) 0.120(3) Uani 1 1 d .
F2 F 0.2065(6) -0.4339(4) 1.6765(4) 0.107(3) Uani 1 1 d .
F3 F 0.3162(5) -0.4830(5) 1.6386(5) 0.121(3) Uani 1 1 d .
F4 F 0.2682(5) -0.5141(4) 1.7466(4) 0.099(3) Uani 1 1 d .
F5 F 0.2592(5) -0.5830(4) 1.6449(4) 0.094(3) Uani 1 1 d .
F6 F 0.2011(5) -0.5002(4) 1.5749(4) 0.094(3) Uani 1 1 d .
C1S C 0.1409(18) -0.0668(10) 1.3543(13) 0.061(11) Uiso 0.40 1 d PD
C2S C 0.7496(12) -0.6484(11) 1.4865(10) 0.079(9) Uiso 0.50 1 d PD
C3S C -0.014(2) -0.3308(14) 1.3103(17) 0.019(11) Uiso 0.20 1 d PD
C4S C 0.1589(14) -0.0183(15) 1.4182(17) 0.051(10) Uiso 0.30 1 d PD
C5S C 0.094(2) -0.2257(13) 1.389(2) 0.026(12) Uiso 0.20 1 d PD
Cl1 Cl 0.2091(10) -0.0528(9) 1.4302(8) 0.045(5) Uiso 0.20 1 d PD
Cl2 Cl 0.1810(10) -0.0616(10) 1.4439(8) 0.033(4) Uiso 0.20 1 d PD
Cl3 Cl 0.1258(9) -0.1528(6) 1.3529(8) 0.125(5) Uiso 0.40 1 d PD
Cl4 Cl 0.1318(10) -0.1463(7) 1.3186(10) 0.054(5) Uiso 0.20 1 d PD
Cl5 Cl 0.6790(5) -0.7019(4) 1.4455(5) 0.039(3) Uiso 0.40 1 d PD
Cl6 Cl 0.7405(5) -0.6319(4) 1.5818(4) 0.065(2) Uiso 0.40 1 d PD
Cl7 Cl 0.8118(14) -0.6851(13) 1.5523(13) 0.042(7) Uiso 0.10 1 d PD
Cl8 Cl 0.6946(16) -0.7164(13) 1.4588(16) 0.022(8) Uiso 0.10 1 d PD
Cl9 Cl -0.0133(11) -0.2604(9) 1.2591(10) 0.112(6) Uiso 0.25 1 d PD
Cl10 Cl 0.0511(12) -0.2992(10) 1.3802(12) 0.225(8) Uiso 0.40 1 d PD
Cl11 Cl 0.0719(12) 0.0020(15) 1.3762(16) 0.082(11) Uiso 0.20 1 d PD
Cl12 Cl 0.2022(11) -0.0867(9) 1.4460(9) 0.053(5) Uiso 0.20 1 d PD
Cl13 Cl 0.0670(19) 0.012(3) 1.391(3) 0.08(2) Uiso 0.10 1 d PD
Cl14 Cl 0.171(3) -0.062(2) 1.340(2) 0.093(15) Uiso 0.10 1 d PD
Cl15 Cl -0.051(2) -0.3368(13) 1.260(2) 0.074(10) Uiso 0.10 1 d PD
Cl16 Cl 0.052(2) -0.224(2) 1.325(2) 0.118(15) Uiso 0.10 1 d PD

loop_
_atom_site_aniso_label
_atom_site_aniso_U_11
_atom_site_aniso_U_22
_atom_site_aniso_U_33
_atom_site_aniso_U_23
_atom_site_aniso_U_13
_atom_site_aniso_U_12
Cu1 0.0347(7) 0.0379(8) 0.0318(7) -0.0056(6) -0.0033(6) -0.0015(6)
Fe1 0.0421(10) 0.0358(10) 0.0456(10) 0.0002(8) 0.0095(8) 0.0054(8)
Fe2 0.0302(9) 0.0584(12) 0.0517(10) 0.0025(9) 0.0104(8) 0.0013(8)
Fe3 0.0431(10) 0.0486(11) 0.0483(10) 0.0071(9) 0.0136(8) 0.0076(9)
Fe4 0.0431(10) 0.0484(11) 0.0703(12) 0.0121(10) 0.0037(9) 0.0054(9)
N1A 0.033(5) 0.029(5) 0.023(5) -0.009(4) -0.012(4) 0.005(4)
N2A 0.034(5) 0.030(5) 0.042(5) -0.001(4) 0.006(4) -0.003(4)
C1A 0.031(6) 0.025(6) 0.040(7) -0.004(5) 0.001(6) 0.000(5)
C2A 0.038(6) 0.030(6) 0.016(5) 0.001(5) -0.014(5) -0.002(5)
C3A 0.050(7) 0.046(8) 0.035(7) 0.006(6) -0.003(6) -0.009(6)
C4A 0.054(8) 0.030(7) 0.046(7) -0.007(6) -0.006(6) -0.002(6)
C5A 0.033(6) 0.038(7) 0.051(7) -0.006(6) 0.001(6) 0.004(5)
C6A 0.062(8) 0.030(7) 0.048(8) 0.005(6) 0.007(6) 0.006(6)
C10 0.024(6) 0.032(6) 0.036(7) -0.006(5) 0.001(5) -0.002(5)
C11 0.038(6) 0.024(6) 0.033(6) -0.011(5) 0.000(5) -0.001(5)
C12 0.053(7) 0.054(8) 0.027(6) -0.001(6) 0.008(6) -0.006(6)
C13 0.055(8) 0.043(8) 0.045(7) -0.006(6) -0.001(6) 0.002(6)
C14 0.067(9) 0.047(8) 0.055(8) 0.001(7) 0.015(7) 0.012(7)
C15 0.043(7) 0.039(7) 0.054(8) 0.000(6) 0.015(6) -0.002(6)
C20 0.036(7) 0.045(7) 0.040(7) -0.007(6) 0.001(6) -0.002(6)
C21 0.042(7) 0.060(9) 0.039(7) 0.004(6) -0.005(6) -0.005(6)
C22 0.034(7) 0.119(13) 0.046(8) 0.005(8) 0.013(6) -0.004(8)
C23 0.039(8) 0.150(16) 0.045(8) 0.020(9) -0.009(7) 0.006(9)
C24 0.027(7) 0.082(11) 0.093(11) 0.030(9) 0.003(8) 0.023(7)
C25 0.052(8) 0.046(8) 0.072(9) 0.020(7) 0.001(7) 0.004(7)
N1B 0.026(5) 0.039(6) 0.032(5) -0.001(4) 0.003(4) -0.001(4)
N2B 0.038(5) 0.028(6) 0.042(6) 0.003(5) 0.005(5) 0.002(4)
C1B 0.034(7) 0.067(9) 0.028(6) -0.018(6) 0.002(6) 0.009(7)
C2B 0.035(7) 0.057(9) 0.023(6) -0.009(6) -0.006(5) 0.010(6)
C3B 0.057(8) 0.079(10) 0.056(8) -0.020(8) -0.016(7) 0.009(8)
C4B 0.075(10) 0.108(14) 0.078(11) -0.051(11) -0.055(9) 0.024(10)
C5B 0.100(13) 0.075(12) 0.135(15) -0.060(11) -0.056(11) 0.017(10)
C6B 0.061(9) 0.061(10) 0.106(12) -0.038(9) -0.050(9) -0.008(8)
C7B 0.118(16) 0.18(2) 0.132(15) -0.060(15) -0.095(13) 0.043(14)
C30 0.040(7) 0.046(8) 0.036(7) -0.005(6) 0.011(6) -0.008(6)
C31 0.046(7) 0.037(7) 0.028(6) 0.000(6) 0.005(5) -0.002(6)
C32 0.066(8) 0.029(7) 0.035(7) 0.002(5) 0.008(6) 0.005(6)
C33 0.043(7) 0.043(8) 0.060(8) 0.012(7) -0.009(6) -0.003(6)
C34 0.034(6) 0.030(7) 0.067(8) 0.011(6) 0.023(6) 0.003(5)
C35 0.058(8) 0.040(8) 0.037(7) -0.007(6) -0.004(6) -0.001(6)
C40 0.047(8) 0.046(9) 0.052(8) -0.009(7) -0.012(6) 0.012(7)
C41 0.064(8) 0.039(8) 0.066(10) 0.025(7) -0.001(7) 0.010(7)
C42 0.063(9) 0.049(9) 0.093(12) 0.026(8) -0.007(8) -0.008(7)
C43 0.082(11) 0.043(9) 0.100(13) 0.017(9) -0.044(9) 0.007(8)
C44 0.036(8) 0.083(12) 0.119(14) 0.010(11) -0.002(9) -0.014(8)
C45 0.032(7) 0.078(11) 0.104(11) 0.039(10) 0.032(8) 0.023(7)
C51 0.078(11) 0.057(10) 0.068(10) 0.006(8) 0.005(9) 0.035(8)
C52 0.061(9) 0.046(9) 0.099(12) 0.008(8) 0.004(9) 0.008(7)
C53 0.097(11) 0.047(9) 0.054(9) -0.025(7) -0.009(8) 0.025(8)
C54 0.061(10) 0.047(9) 0.140(15) 0.000(10) 0.050(10) 0.001(8)
C55 0.054(10) 0.059(10) 0.110(13) -0.007(9) -0.010(10) 0.018(8)
C61 0.065(10) 0.047(9) 0.100(11) 0.007(9) 0.031(9) -0.004(8)
C63 0.034(7) 0.065(10) 0.079(9) 0.000(8) 0.027(7) 0.003(7)
C62 0.046(8) 0.084(11) 0.089(11) -0.018(9) 0.024(8) -0.029(8)
C64 0.058(8) 0.039(7) 0.052(8) -0.003(6) 0.004(7) 0.001(7)
C65 0.046(8) 0.054(9) 0.077(10) 0.030(8) 0.008(7) 0.004(7)
C71 0.086(12) 0.121(15) 0.087(12) 0.009(13) 0.058(11) 0.041(13)
C72 0.071(12) 0.125(16) 0.084(12) 0.008(13) 0.046(10) 0.003(12)
C73 0.039(8) 0.153(19) 0.073(11) 0.062(12) 0.013(8) 0.002(10)
C74 0.071(11) 0.073(12) 0.142(17) 0.010(12) 0.030(12) -0.020(10)
C75 0.039(9) 0.16(2) 0.080(12) -0.003(13) 0.012(8) 0.012(10)
C81 0.040(8) 0.065(12) 0.17(2) 0.011(13) -0.006(10) -0.007(8)
C82 0.101(14) 0.108(17) 0.113(16) 0.039(14) 0.064(13) 0.010(12)
C83 0.137(19) 0.14(2) 0.076(13) 0.010(14) 0.029(12) 0.063(16)
C84 0.044(9) 0.050(11) 0.20(2) -0.030(14) -0.019(12) 0.016(8)
C85 0.046(9) 0.120(16) 0.111(14) 0.024(13) -0.001(9) 0.043(10)
P1 0.0405(19) 0.083(3) 0.041(2) 0.0072(19) -0.0012(16) 0.0118(19)
F1 0.052(5) 0.194(10) 0.120(7) -0.007(7) 0.037(5) -0.015(6)
F2 0.162(9) 0.089(7) 0.069(5) -0.021(5) -0.005(5) 0.051(6)
F3 0.066(5) 0.154(9) 0.144(8) 0.003(7) 0.023(6) -0.041(6)
F4 0.110(7) 0.116(7) 0.065(5) 0.009(5) -0.026(4) 0.029(6)
F5 0.115(7) 0.070(6) 0.101(6) -0.001(5) 0.026(5) 0.028(5)
F6 0.124(7) 0.116(7) 0.039(4) -0.003(4) -0.015(4) 0.029(6)

loop_
_atom_type_symbol
_atom_type_description
_atom_type_scat_dispersion_real
_atom_type_scat_dispersion_imag
_atom_type_scat_source
C C 0.0033 0.0016 'International Tables Vol C Tables 4.2.6.8 and 6.1.1.4'
H H 0.0000 0.0000 'International Tables Vol C Tables 4.2.6.8 and 6.1.1.4'
Cu Cu 0.3201 1.2651 'International Tables Vol C Tables 4.2.6.8 and 6.1.1.4'
F F 0.0171 0.0103 'International Tables Vol C Tables 4.2.6.8 and 6.1.1.4'
Fe Fe 0.3463 0.8444 'International Tables Vol C Tables 4.2.6.8 and 6.1.1.4'
N N 0.0061 0.0033 'International Tables Vol C Tables 4.2.6.8 and 6.1.1.4'
P P 0.1023 0.0942 'International Tables Vol C Tables 4.2.6.8 and 6.1.1.4'
Cl Cl 0.1484 0.1585 'International Tables Vol C Tables 4.2.6.8 and 6.1.1.4'

loop_
_geom_angle_atom_site_label_1
_geom_angle_atom_site_label_2
_geom_angle_atom_site_label_3
_geom_angle
N1B Cu1 N2B 81.9(4)
N1B Cu1 N2A 125.5(3)
N2B Cu1 N2A 123.1(3)
N1B Cu1 N1A 128.7(3)
N2B Cu1 N1A 121.5(3)
N2A Cu1 N1A 81.9(3)
C51 Fe1 C12 122.7(5)
C51 Fe1 C53 66.8(5)
C12 Fe1 C53 121.6(5)
C51 Fe1 C14 158.3(6)
C12 Fe1 C14 68.5(5)
C53 Fe1 C14 125.9(5)
C51 Fe1 C11 107.3(5)
C12 Fe1 C11 40.9(4)
C53 Fe1 C11 156.7(5)
C14 Fe1 C11 67.9(4)
C51 Fe1 C15 122.3(6)
C12 Fe1 C15 68.6(4)
C53 Fe1 C15 162.0(5)
C14 Fe1 C15 40.4(4)
C11 Fe1 C15 40.4(4)
C51 Fe1 C54 66.7(6)
C12 Fe1 C54 158.9(6)
C53 Fe1 C54 41.0(5)
C14 Fe1 C54 109.9(5)
C11 Fe1 C54 159.7(6)
C15 Fe1 C54 124.8(5)
C51 Fe1 C13 158.8(6)
C12 Fe1 C13 40.5(4)
C53 Fe1 C13 108.4(5)
C14 Fe1 C13 41.2(4)
C11 Fe1 C13 68.3(4)
C15 Fe1 C13 68.8(5)
C54 Fe1 C13 124.3(6)
C51 Fe1 C55 38.8(5)
C12 Fe1 C55 157.5(6)
C53 Fe1 C55 68.4(6)
C14 Fe1 C55 124.4(6)
C11 Fe1 C55 122.3(5)
C15 Fe1 C55 108.1(5)
C54 Fe1 C55 40.9(5)
C13 Fe1 C55 161.0(6)
C51 Fe1 C52 39.5(5)
C12 Fe1 C52 105.6(5)
C53 Fe1 C52 41.1(5)
C14 Fe1 C52 161.6(6)
C11 Fe1 C52 119.8(5)
C15 Fe1 C52 155.5(5)
C54 Fe1 C52 68.9(5)
C13 Fe1 C52 123.2(6)
C55 Fe1 C52 67.6(6)
C21 Fe2 C25 42.3(4)
C21 Fe2 C63 157.0(5)
C25 Fe2 C63 119.4(5)
C21 Fe2 C22 41.9(4)
C25 Fe2 C22 70.2(6)
C63 Fe2 C22 158.8(5)
C21 Fe2 C64 122.6(5)
C25 Fe2 C64 106.5(5)
C63 Fe2 C64 39.9(4)
C22 Fe2 C64 160.3(5)
C21 Fe2 C24 69.7(5)
C25 Fe2 C24 40.6(5)
C63 Fe2 C24 105.1(5)
C22 Fe2 C24 69.0(5)
C64 Fe2 C24 121.7(5)
C21 Fe2 C61 124.4(5)
C25 Fe2 C61 161.5(6)
C63 Fe2 C61 68.7(5)
C22 Fe2 C61 108.5(6)
C64 Fe2 C61 68.2(5)
C24 Fe2 C61 157.4(6)
C21 Fe2 C62 161.6(5)
C25 Fe2 C62 154.3(5)
C63 Fe2 C62 40.5(5)
C22 Fe2 C62 123.2(6)
C64 Fe2 C62 68.3(5)
C24 Fe2 C62 119.2(6)
C61 Fe2 C62 42.0(5)
C21 Fe2 C23 69.5(5)
C25 Fe2 C23 68.5(6)
C63 Fe2 C23 121.7(5)
C22 Fe2 C23 41.0(4)
C64 Fe2 C23 157.3(5)
C24 Fe2 C23 40.2(5)
C61 Fe2 C23 123.3(7)
C62 Fe2 C23 106.1(6)
C21 Fe2 C65 108.8(5)
C25 Fe2 C65 124.6(6)
C63 Fe2 C65 67.9(5)
C22 Fe2 C65 124.4(5)
C64 Fe2 C65 40.7(4)
C24 Fe2 C65 159.5(6)
C61 Fe2 C65 40.1(5)
C62 Fe2 C65 68.8(6)
C23 Fe2 C65 159.9(6)
C31 Fe3 C75 106.5(6)
C31 Fe3 C71 121.3(6)
C75 Fe3 C71 39.9(6)
C31 Fe3 C32 42.1(4)
C75 Fe3 C32 121.7(7)
C71 Fe3 C32 105.8(6)
C31 Fe3 C74 123.7(7)
C75 Fe3 C74 41.6(6)
C71 Fe3 C74 68.1(7)
C32 Fe3 C74 160.2(7)
C31 Fe3 C34 68.6(4)
C75 Fe3 C34 159.8(7)
C71 Fe3 C34 159.5(8)
C32 Fe3 C34 68.6(4)
C74 Fe3 C34 123.6(6)
C31 Fe3 C72 157.8(7)
C75 Fe3 C72 69.3(7)
C71 Fe3 C72 41.7(6)
C32 Fe3 C72 120.3(7)
C74 Fe3 C72 68.5(7)
C34 Fe3 C72 122.8(6)
C31 Fe3 C35 41.4(4)
C75 Fe3 C35 123.5(6)
C71 Fe3 C35 158.5(7)
C32 Fe3 C35 69.7(4)
C74 Fe3 C35 108.7(6)
C34 Fe3 C35 40.0(4)
C72 Fe3 C35 158.9(7)
C31 Fe3 C73 160.9(7)
C75 Fe3 C73 68.7(6)
C71 Fe3 C73 67.6(7)
C32 Fe3 C73 156.4(7)
C74 Fe3 C73 40.6(6)
C34 Fe3 C73 109.2(6)
C72 Fe3 C73 39.6(6)
C35 Fe3 C73 124.8(7)
C31 Fe3 C33 69.3(5)
C75 Fe3 C33 157.3(7)
C71 Fe3 C33 121.9(7)
C32 Fe3 C33 40.4(4)
C74 Fe3 C33 158.9(7)
C34 Fe3 C33 41.2(4)
C72 Fe3 C33 105.8(6)
C35 Fe3 C33 69.0(5)
C73 Fe3 C33 122.4(5)
C45 Fe4 C82 156.9(9)
C45 Fe4 C44 41.1(5)
C82 Fe4 C44 159.8(9)
C45 Fe4 C42 68.6(5)
C82 Fe4 C42 106.4(7)
C44 Fe4 C42 68.0(6)
C45 Fe4 C85 110.7(6)
C82 Fe4 C85 67.6(7)
C44 Fe4 C85 122.8(7)
C42 Fe4 C85 163.8(8)
C45 Fe4 C83 160.9(9)
C82 Fe4 C83 41.6(7)
C44 Fe4 C83 122.4(9)
C42 Fe4 C83 118.4(7)
C85 Fe4 C83 67.8(7)
C45 Fe4 C41 42.5(5)
C82 Fe4 C41 118.8(7)
C44 Fe4 C41 70.7(6)
C42 Fe4 C41 41.2(5)
C85 Fe4 C41 127.2(7)
C83 Fe4 C41 153.8(8)
C45 Fe4 C84 127.7(8)
C82 Fe4 C84 67.6(7)
C44 Fe4 C84 107.5(7)
C42 Fe4 C84 151.4(8)
C85 Fe4 C84 42.0(6)
C83 Fe4 C84 38.4(6)
C41 Fe4 C84 166.6(8)
C45 Fe4 C81 121.8(8)
C82 Fe4 C81 41.8(7)
C44 Fe4 C81 156.8(8)
C42 Fe4 C81 126.2(6)
C85 Fe4 C81 39.4(6)
C83 Fe4 C81 70.0(8)
C41 Fe4 C81 107.1(6)
C84 Fe4 C81 69.0(6)
C45 Fe4 C43 69.6(6)
C82 Fe4 C43 122.2(8)
C44 Fe4 C43 40.9(5)
C42 Fe4 C43 40.8(5)
C85 Fe4 C43 155.2(7)
C83 Fe4 C43 103.5(8)
C41 Fe4 C43 70.8(6)
C84 Fe4 C43 117.0(6)
C81 Fe4 C43 161.7(8)
C10 N1A C1A 120.1(8)
C10 N1A Cu1 132.4(7)
C1A N1A Cu1 107.2(6)
C20 N2A C2A 118.1(9)
C20 N2A Cu1 131.5(7)
C2A N2A Cu1 109.1(6)
C2A C1A C6A 117.9(10)
C2A C1A N1A 118.7(9)
C6A C1A N1A 123.1(9)
C3A C2A C1A 120.4(10)
C3A C2A N2A 123.2(9)
C1A C2A N2A 116.1(8)
C2A C3A C4A 122.0(10)
C3A C4A C5A 118.0(10)
C3A C4A C7A 120.8(11)
C5A C4A C7A 121.1(12)
C6A C5A C4A 120.1(10)
C6A C5A C8A 123.8(12)
C4A C5A C8A 115.8(12)
C5A C6A C1A 121.4(10)
N1A C10 C11 125.7(9)
C15 C11 C10 121.6(10)
C15 C11 C12 108.5(9)
C10 C11 C12 129.1(9)
C15 C11 Fe1 69.8(6)
C10 C11 Fe1 118.7(7)
C12 C11 Fe1 69.4(6)
C13 C12 C11 108.0(9)
C13 C12 Fe1 70.1(6)
C11 C12 Fe1 69.7(6)
C12 C13 C14 107.2(10)
C12 C13 Fe1 69.4(6)
C14 C13 Fe1 69.1(7)
C15 C14 C13 108.3(10)
C15 C14 Fe1 69.9(7)
C13 C14 Fe1 69.7(7)
C11 C15 C14 108.0(10)
C11 C15 Fe1 69.8(6)
C14 C15 Fe1 69.7(7)
N2A C20 C21 124.5(10)
C22 C21 C25 106.8(10)
C22 C21 C20 127.0(11)
C25 C21 C20 126.2(11)
C22 C21 Fe2 70.0(6)
C25 C21 Fe2 68.9(6)
C20 C21 Fe2 126.7(8)
C23 C22 C21 107.2(12)
C23 C22 Fe2 70.3(7)
C21 C22 Fe2 68.0(6)
C24 C23 C22 109.0(12)
C24 C23 Fe2 69.8(7)
C22 C23 Fe2 68.8(7)
C25 C24 C23 108.5(11)
C25 C24 Fe2 68.2(7)
C23 C24 Fe2 70.0(7)
C24 C25 C21 108.5(12)
C24 C25 Fe2 71.2(8)
C21 C25 Fe2 68.8(7)
C30 N1B C1B 119.0(10)
C30 N1B Cu1 132.1(8)
C1B N1B Cu1 108.9(7)
C40 N2B C2B 117.2(10)
C40 N2B Cu1 130.7(8)
C2B N2B Cu1 110.4(7)
C2B C1B C6B 117.7(11)
C2B C1B N1B 118.8(10)
C6B C1B N1B 123.2(12)
C3B C2B C1B 121.2(12)
C3B C2B N2B 123.2(11)
C1B C2B N2B 115.6(10)
C4B C3B C2B 120.9(14)
C3B C4B C5B 120.6(13)
C3B C4B C7B 122.9(17)
C5B C4B C7B 116.4(16)
C4B C5B C6B 117.9(14)
C5B C6B C1B 121.6(14)
N1B C30 C31 127.3(11)
C35 C31 C32 108.0(10)
C35 C31 C30 124.0(10)
C32 C31 C30 127.8(10)
C35 C31 Fe3 70.7(6)
C32 C31 Fe3 69.9(6)
C30 C31 Fe3 120.4(7)
C33 C32 C31 108.0(10)
C33 C32 Fe3 71.0(6)
C31 C32 Fe3 68.0(6)
C32 C33 C34 106.9(10)
C32 C33 Fe3 68.6(6)
C34 C33 Fe3 68.5(6)
C35 C34 C33 109.9(10)
C35 C34 Fe3 70.2(6)
C33 C34 Fe3 70.3(6)
C34 C35 C31 107.3(10)
C34 C35 Fe3 69.7(6)
C31 C35 Fe3 67.9(6)
N2B C40 C41 125.7(11)
C40 C41 C42 127.2(11)
C40 C41 C45 129.2(13)
C42 C41 C45 103.2(12)
C40 C41 Fe4 121.3(9)
C42 C41 Fe4 68.6(7)
C45 C41 Fe4 67.5(7)
C43 C42 C41 113.2(13)
C43 C42 Fe4 71.6(7)
C41 C42 Fe4 70.2(7)
C42 C43 C44 104.5(13)
C42 C43 Fe4 67.6(7)
C44 C43 Fe4 67.6(7)
C45 C44 C43 109.9(13)
C45 C44 Fe4 68.9(7)
C43 C44 Fe4 71.5(8)
C44 C45 C41 109.2(13)
C44 C45 Fe4 70.0(8)
C41 C45 Fe4 70.0(7)
C55 C51 C52 113.4(13)
C55 C51 Fe1 71.5(8)
C52 C51 Fe1 71.4(8)
C51 C52 C53 105.0(12)
C51 C52 Fe1 69.1(8)
C53 C52 Fe1 68.5(7)
C54 C53 C52 108.1(12)
C54 C53 Fe1 69.7(7)
C52 C53 Fe1 70.4(7)
C53 C54 C55 106.8(12)
C53 C54 Fe1 69.2(7)
C55 C54 Fe1 70.0(7)
C51 C55 C54 106.8(14)
C51 C55 Fe1 69.7(8)
C54 C55 Fe1 69.1(8)
C65 C61 C62 107.5(12)
C65 C61 Fe2 70.2(7)
C62 C61 Fe2 69.1(7)
C64 C63 C62 110.1(11)
C64 C63 Fe2 70.5(6)
C62 C63 Fe2 70.7(6)
C63 C62 C61 105.8(12)
C63 C62 Fe2 68.8(7)
C61 C62 Fe2 68.9(7)
C63 C64 C65 108.3(11)
C63 C64 Fe2 69.6(6)
C65 C64 Fe2 70.3(7)
C61 C65 C64 108.3(12)
C61 C65 Fe2 69.7(7)
C64 C65 Fe2 69.1(7)
C75 C71 C72 109.8(17)
C75 C71 Fe3 69.9(8)
C72 C71 Fe3 70.3(8)
C73 C72 C71 106.1(17)
C73 C72 Fe3 70.7(9)
C71 C72 Fe3 68.1(8)
C72 C73 C74 109.7(17)
C72 C73 Fe3 69.7(9)
C74 C73 Fe3 69.0(8)
C73 C74 C75 106.8(17)
C73 C74 Fe3 70.4(9)
C75 C74 Fe3 68.1(8)
C71 C75 C74 107.6(17)
C71 C75 Fe3 70.3(8)
C74 C75 Fe3 70.2(8)
C85 C81 C82 105.2(16)
C85 C81 Fe4 69.2(8)
C82 C81 Fe4 67.7(9)
C83 C82 C81 108.1(15)
C83 C82 Fe4 69.6(9)
C81 C82 Fe4 70.4(8)
C84 C83 C82 108.7(18)
C84 C83 Fe4 71.3(9)
C82 C83 Fe4 68.8(9)
C83 C84 C85 108.0(17)
C83 C84 Fe4 70.3(10)
C85 C84 Fe4 68.5(8)
C81 C85 C84 110.0(17)
C81 C85 Fe4 71.4(9)
C84 C85 Fe4 69.5(9)
F3 P1 F2 92.8(6)
F3 P1 F6 88.4(5)
F2 P1 F6 90.2(4)
F3 P1 F4 91.1(5)
F2 P1 F4 90.0(5)
F6 P1 F4 179.5(5)
F3 P1 F1 178.4(6)
F2 P1 F1 88.8(5)
F6 P1 F1 91.4(5)
F4 P1 F1 89.1(5)
F3 P1 F5 89.3(5)
F2 P1 F5 177.8(6)
F6 P1 F5 89.4(5)
F4 P1 F5 90.5(5)
F1 P1 F5 89.1(5)
Cl14 C1S C4S 96(4)
Cl14 C1S Cl2 96(5)
C4S C1S Cl2 37.5(10)
Cl14 C1S Cl4 92(5)
C4S C1S Cl4 152(2)
Cl2 C1S Cl4 115.1(16)
Cl14 C1S Cl1 77(4)
C4S C1S Cl1 39.5(10)
Cl2 C1S Cl1 19.9(7)
Cl4 C1S Cl1 118.3(17)
Cl14 C1S Cl3 106(5)
C4S C1S Cl3 132(2)
Cl2 C1S Cl3 97.0(14)
Cl4 C1S Cl3 21.4(7)
Cl1 C1S Cl3 105.2(15)
Cl14 C1S Cl11 124(5)
C4S C1S Cl11 57.0(13)
Cl2 C1S Cl11 87.9(14)
Cl4 C1S Cl11 136.1(19)
Cl1 C1S Cl11 96.2(13)
Cl3 C1S Cl11 129(2)
Cl14 C1S Cl12 89(5)
C4S C1S Cl12 55.3(10)
Cl2 C1S Cl12 18.7(7)
Cl4 C1S Cl12 98.4(14)
Cl1 C1S Cl12 23.3(8)
Cl3 C1S Cl12 82.7(12)
Cl11 C1S Cl12 106.3(14)
Cl14 C1S Cl13 125(5)
C4S C1S Cl13 51.6(16)
Cl2 C1S Cl13 81.9(17)
Cl4 C1S Cl13 139(2)
Cl1 C1S Cl13 90.6(16)
Cl3 C1S Cl13 129(2)
Cl11 C1S Cl13 6.0(17)
Cl12 C1S Cl13 100.3(17)
Cl7 C2S Cl8 98.4(19)
Cl7 C2S Cl5 113.2(16)
Cl8 C2S Cl5 15.0(11)
Cl7 C2S Cl6 61.0(11)
Cl8 C2S Cl6 109.4(15)
Cl5 C2S Cl6 113.8(12)
Cl15 C3S Cl9 70.9(16)
Cl15 C3S Cl10 163(2)
Cl9 C3S Cl10 92.5(17)
Cl2 C4S Cl1 31.6(12)
Cl2 C4S C1S 80(2)
Cl1 C4S C1S 80.8(19)
Cl2 C4S Cl12 9.9(14)
Cl1 C4S Cl12 23.9(13)
C1S C4S Cl12 74.7(15)
Cl2 C4S Cl11 133(3)
Cl1 C4S Cl11 153(3)
C1S C4S Cl11 73(2)
Cl12 C4S Cl11 136(3)
Cl2 C4S Cl14 82(3)
Cl1 C4S Cl14 71(2)
C1S C4S Cl14 21(2)
Cl12 C4S Cl14 74(2)
Cl11 C4S Cl14 86(2)
Cl2 C4S Cl13 135(4)
Cl1 C4S Cl13 162(4)
C1S C4S Cl13 85(3)
Cl12 C4S Cl13 140(3)
Cl11 C4S Cl13 12(3)
Cl14 C4S Cl13 98(3)
Cl16 C5S Cl10 75(3)
Cl16 C5S Cl3 80(3)
Cl10 C5S Cl3 153(3)
Cl16 C5S Cl4 69(2)
Cl10 C5S Cl4 140(3)
Cl3 C5S Cl4 13.5(7)
Cl2 Cl1 Cl12 54(2)
Cl2 Cl1 C4S 67(3)
Cl12 Cl1 C4S 119(3)
Cl2 Cl1 Cl14 96(3)
Cl12 Cl1 Cl14 101(2)
C4S Cl1 Cl14 70.5(19)
Cl2 Cl1 C1S 76(2)
Cl12 Cl1 C1S 91(2)
C4S Cl1 C1S 59.8(18)
Cl14 Cl1 C1S 20.3(18)
Cl1 Cl2 Cl12 77(3)
Cl1 Cl2 C4S 81(3)
Cl12 Cl2 C4S 153(4)
Cl1 Cl2 C1S 84(2)
Cl12 Cl2 C1S 101(3)
C4S Cl2 C1S 62.2(19)
Cl1 Cl2 Cl14 65(2)
Cl12 Cl2 Cl14 93(3)
C4S Cl2 Cl14 64(2)
C1S Cl2 Cl14 18.9(17)
Cl1 Cl2 Cl11 105(3)
Cl12 Cl2 Cl11 149(3)
C4S Cl2 Cl11 29(2)
C1S Cl2 Cl11 49.5(12)
Cl14 Cl2 Cl11 61.5(16)
Cl4 Cl3 C5S 128(3)
Cl4 Cl3 C1S 77.0(18)
C5S Cl3 C1S 154(2)
Cl4 Cl3 Cl16 94(3)
C5S Cl3 Cl16 40.5(19)
C1S Cl3 Cl16 145.7(19)
Cl4 Cl3 Cl14 67(2)
C5S Cl3 Cl14 165(2)
C1S Cl3 Cl14 16.9(16)
Cl16 Cl3 Cl14 153(2)
Cl4 Cl3 Cl12 115(2)
C5S Cl3 Cl12 112.7(17)
C1S Cl3 Cl12 51.4(9)
Cl16 Cl3 Cl12 151.5(16)
Cl14 Cl3 Cl12 52.4(12)
Cl3 Cl4 C1S 81.6(19)
Cl3 Cl4 Cl14 95(2)
C1S Cl4 Cl14 19.1(16)
Cl3 Cl4 Cl16 68(2)
C1S Cl4 Cl16 135.5(19)
Cl14 Cl4 Cl16 155(2)
Cl3 Cl4 C5S 38(2)
C1S Cl4 C5S 119.5(16)
Cl14 Cl4 C5S 132.8(19)
Cl16 Cl4 C5S 35.1(14)
Cl7 Cl6 C2S 57.3(8)
C2S Cl7 Cl6 61.7(9)
Cl15 Cl9 C3S 36.3(15)
Cl15 Cl9 Cl16 128(3)
C3S Cl9 Cl16 91(2)
Cl15 Cl9 Cl10 80.6(15)
C3S Cl9 Cl10 44.3(10)
Cl16 Cl9 Cl10 47.2(18)
C5S Cl10 C3S 131(2)
C5S Cl10 Cl16 43.4(17)
C3S Cl10 Cl16 87.2(16)
C5S Cl10 Cl9 87.4(18)
C3S Cl10 Cl9 43.2(9)
Cl16 Cl10 Cl9 44.0(9)
C4S Cl11 C1S 50.0(14)
C4S Cl11 Cl14 47.6(13)
C1S Cl11 Cl14 12.7(14)
C4S Cl11 Cl2 17.9(13)
C1S Cl11 Cl2 42.7(7)
Cl14 Cl11 Cl2 45.5(11)
Cl2 Cl12 Cl1 50(2)
Cl2 Cl12 C4S 17(2)
Cl1 Cl12 C4S 37(2)
Cl2 Cl12 C1S 60(2)
Cl1 Cl12 C1S 65.2(18)
C4S Cl12 C1S 50.1(13)
Cl2 Cl12 Cl14 69(2)
Cl1 Cl12 Cl14 57(2)
C4S Cl12 Cl14 54.7(12)
C1S Cl12 Cl14 17.7(16)
Cl2 Cl12 Cl3 98(3)
Cl1 Cl12 Cl3 110(2)
C4S Cl12 Cl3 93.1(14)
C1S Cl12 Cl3 45.9(7)
Cl14 Cl12 Cl3 53.0(14)
C4S Cl13 C1S 43.8(16)
C1S Cl14 Cl1 83(4)
C1S Cl14 C4S 63(3)
Cl1 Cl14 C4S 38.4(11)
C1S Cl14 Cl4 69(4)
Cl1 Cl14 Cl4 114(3)
C4S Cl14 Cl4 125(3)
C1S Cl14 Cl2 65(4)
Cl1 Cl14 Cl2 18.5(8)
C4S Cl14 Cl2 33.8(10)
Cl4 Cl14 Cl2 102(2)
C1S Cl14 Cl12 74(5)
Cl1 Cl14 Cl12 21.9(9)
C4S Cl14 Cl12 51.6(11)
Cl4 Cl14 Cl12 92(2)
Cl2 Cl14 Cl12 18.3(7)
C1S Cl14 Cl3 57(4)
Cl1 Cl14 Cl3 96(2)
C4S Cl14 Cl3 108(3)
Cl4 Cl14 Cl3 18.7(8)
Cl2 Cl14 Cl3 83.6(19)
Cl12 Cl14 Cl3 74.6(18)
C1S Cl14 Cl11 43(4)
Cl1 Cl14 Cl11 83.9(16)
C4S Cl14 Cl11 46.4(13)
Cl4 Cl14 Cl11 108(2)
Cl2 Cl14 Cl11 73.0(15)
Cl12 Cl14 Cl11 90.4(16)
Cl3 Cl14 Cl11 100(2)
C3S Cl15 Cl9 72.8(16)
C5S Cl16 Cl9 151(4)
C5S Cl16 Cl10 62(2)
Cl9 Cl16 Cl10 89(2)
C5S Cl16 Cl3 59.8(15)
Cl9 Cl16 Cl3 149(3)
Cl10 Cl16 Cl3 121(2)
C5S Cl16 Cl4 75.7(18)
Cl9 Cl16 Cl4 132(3)
Cl10 Cl16 Cl4 134(2)
Cl3 Cl16 Cl4 17.9(7)

loop_
_geom_bond_atom_site_label_1
_geom_bond_atom_site_label_2
_geom_bond_distance
Cu1 N1B 2.030(9)
Cu1 N2B 2.041(9)
Cu1 N2A 2.050(8)
Cu1 N1A 2.071(8)
Fe1 C51 2.023(13)
Fe1 C12 2.027(11)
Fe1 C53 2.028(12)
Fe1 C14 2.028(12)
Fe1 C11 2.030(9)
Fe1 C15 2.031(11)
Fe1 C54 2.034(12)
Fe1 C13 2.036(11)
Fe1 C55 2.046(13)
Fe1 C52 2.052(13)
Fe2 C21 2.009(11)
Fe2 C25 2.011(12)
Fe2 C63 2.029(10)
Fe2 C22 2.035(10)
Fe2 C64 2.042(11)
Fe2 C24 2.051(13)
Fe2 C61 2.052(13)
Fe2 C62 2.055(12)
Fe2 C23 2.055(12)
Fe2 C65 2.057(12)
Fe3 C31 2.009(10)
Fe3 C75 2.011(13)
Fe3 C71 2.016(13)
Fe3 C32 2.034(11)
Fe3 C74 2.039(14)
Fe3 C34 2.040(10)
Fe3 C72 2.046(15)
Fe3 C35 2.047(11)
Fe3 C73 2.059(13)
Fe3 C33 2.065(11)
Fe4 C45 2.011(11)
Fe4 C82 2.023(14)
Fe4 C44 2.025(12)
Fe4 C42 2.024(13)
Fe4 C85 2.033(14)
Fe4 C83 2.034(16)
Fe4 C41 2.046(12)
Fe4 C84 2.047(14)
Fe4 C81 2.060(14)
Fe4 C43 2.077(13)
N1A C10 1.315(11)
N1A C1A 1.425(12)
N2A C20 1.317(11)
N2A C2A 1.420(12)
C1A C2A 1.394(13)
C1A C6A 1.393(14)
C2A C3A 1.369(13)
C3A C4A 1.386(14)
C4A C5A 1.395(14)
C4A C7A 1.49(2)
C5A C6A 1.384(14)
C5A C8A 1.52(2)
C10 C11 1.404(13)
C11 C15 1.401(13)
C11 C12 1.417(13)
C12 C13 1.406(13)
C13 C14 1.430(15)
C14 C15 1.402(15)
C20 C21 1.454(14)
C21 C22 1.448(16)
C21 C25 1.450(15)
C22 C23 1.432(16)
C23 C24 1.411(18)
C24 C25 1.409(17)
N1B C30 1.304(13)
N1B C1B 1.413(13)
N2B C40 1.274(13)
N2B C2B 1.403(13)
C1B C2B 1.380(15)
C1B C6B 1.408(15)
C2B C3B 1.377(15)
C3B C4B 1.364(18)
C4B C5B 1.40(2)
C4B C7B 1.534(18)
C5B C6B 1.401(19)
C30 C31 1.451(14)
C31 C35 1.433(14)
C31 C32 1.451(14)
C32 C33 1.414(14)
C33 C34 1.445(15)
C34 C35 1.399(14)
C40 C41 1.425(16)
C41 C42 1.431(18)
C41 C45 1.471(16)
C42 C43 1.430(16)
C43 C44 1.433(19)
C44 C45 1.418(18)
C51 C55 1.352(17)
C51 C52 1.378(17)
C52 C53 1.433(17)
C53 C54 1.423(17)
C54 C55 1.427(19)
C61 C65 1.409(17)
C61 C62 1.472(17)
C63 C64 1.390(15)
C63 C62 1.415(16)
C64 C65 1.424(15)
C71 C75 1.37(2)
C71 C72 1.44(2)
C72 C73 1.39(2)
C73 C74 1.42(2)
C74 C75 1.44(2)
C81 C85 1.38(2)
C81 C82 1.46(2)
C82 C83 1.44(2)
C83 C84 1.34(2)
C84 C85 1.46(2)
P1 F3 1.570(8)
P1 F2 1.575(8)
P1 F6 1.583(7)
P1 F4 1.585(8)
P1 F1 1.592(8)
P1 F5 1.609(8)
C1S Cl14 0.60(5)
C1S C4S 1.50(4)
C1S Cl2 1.676(19)
C1S Cl4 1.714(19)
C1S Cl1 1.718(19)
C1S Cl3 1.740(19)
C1S Cl11 1.88(4)
C1S Cl12 1.89(3)
C1S Cl13 2.17(5)
C2S Cl7 1.67(2)
C2S Cl8 1.70(2)
C2S Cl5 1.720(17)
C2S Cl6 1.751(17)
C3S Cl15 1.04(4)
C3S Cl9 1.68(2)
C3S Cl10 1.71(2)
C4S Cl2 1.04(2)
C4S Cl1 1.11(3)
C4S Cl12 1.612(19)
C4S Cl11 1.65(2)
C4S Cl14 1.68(2)
C4S Cl13 1.71(2)
C5S Cl16 1.28(5)
C5S Cl10 1.644(19)
C5S Cl3 1.703(19)
C5S Cl4 2.16(3)
Cl1 Cl2 0.588(19)
Cl1 Cl12 0.75(2)
Cl1 Cl14 1.69(4)
Cl2 Cl12 0.62(2)
Cl2 Cl14 1.84(4)
Cl2 Cl11 2.47(3)
Cl3 Cl4 0.64(2)
Cl3 Cl16 1.94(4)
Cl3 Cl14 1.99(5)
Cl3 Cl12 2.40(2)
Cl4 Cl14 1.83(4)
Cl4 Cl16 2.08(4)
Cl6 Cl7 1.74(3)
Cl9 Cl15 1.66(2)
Cl9 Cl16 1.70(2)
Cl9 Cl10 2.45(3)
Cl10 Cl16 1.80(5)
Cl11 Cl14 2.27(5)
Cl12 Cl14 1.97(4)
